data_7230500
loop_
_publ_author_name
'Yu, Wenjia'
'Zhang, Xianwei'
'Qin, Bingjie'
'Wang, Qiyang'
'Ren, Xuhong'
'He, Xinhua'

_publ_section_title
;
 Furan-2-carbaldehydes as C1 building blocks for the synthesis of
 quinazolin-4(3H)-ones via ligand-free photocatalytic C--C bond cleavage
;
_journal_issue 11
_journal_name_full 'Green Chemistry'
_journal_page_first 2449
_journal_paper_doi 10.1039/C8GC00079D
_journal_volume 20
_journal_year 2018
_chemical_formula_moiety 'C19 H14 N2 O2'
_chemical_formula_sum 'C19 H14 N2 O2'
_chemical_formula_weight 302.32
_space_group_crystal_system monoclinic
_space_group_IT_number 14
_space_group_name_Hall '-P 2ybc'
_space_group_name_H-M_alt 'P 1 21/c 1'
_symmetry_space_group_name_Hall '-P 2ybc'
_symmetry_space_group_name_H-M 'P 1 21/c 1'
_atom_sites_solution_hydrogens geom
_atom_sites_solution_primary dual
_audit_creation_date 2017-06-27
_audit_creation_method
;
Olex2 1.2
(compiled 2017.03.28 svn.r3405 for OlexSys, GUI svn.r5337)
;
_audit_update_record
;
2017-11-17 deposited with the CCDC.
2018-04-19 downloaded from the CCDC.
;
_cell_angle_alpha 90
_cell_angle_beta 106.17(3)
_cell_angle_gamma 90
_cell_formula_units_Z 4
_cell_length_a 10.351(2)
_cell_length_b 11.378(2)
_cell_length_c 12.992(3)
_cell_measurement_reflns_used 4971
_cell_measurement_temperature 153(2)
_cell_measurement_theta_max 27.4778
_cell_measurement_theta_min 1.7898
_cell_volume 1469.6(6)
_computing_molecular_graphics 'Olex2 (Dolomanov et al., 2009)'
_computing_publication_material 'Olex2 (Dolomanov et al., 2009)'
_computing_structure_refinement 'XL (Sheldrick, 2008)'
_computing_structure_solution 'ShelXT (Sheldrick, 2015)'
_diffrn_ambient_temperature 153.15
_diffrn_measured_fraction_theta_full 0.990
_diffrn_measured_fraction_theta_max 0.986
_diffrn_measurement_device_type 'multiwire proportional'
_diffrn_measurement_method 'phi and omega scans'
_diffrn_radiation_monochromator graphite
_diffrn_radiation_type MoK\a
_diffrn_radiation_wavelength 0.71073
_diffrn_reflns_av_R_equivalents 0.0424
_diffrn_reflns_av_unetI/netI 0.0368
_diffrn_reflns_Laue_measured_fraction_full 0.990
_diffrn_reflns_Laue_measured_fraction_max 0.986
_diffrn_reflns_limit_h_max 13
_diffrn_reflns_limit_h_min -13
_diffrn_reflns_limit_k_max 14
_diffrn_reflns_limit_k_min -14
_diffrn_reflns_limit_l_max 16
_diffrn_reflns_limit_l_min -16
_diffrn_reflns_number 9576
_diffrn_reflns_point_group_measured_fraction_full 0.990
_diffrn_reflns_point_group_measured_fraction_max 0.986
_diffrn_reflns_theta_full 25.242
_diffrn_reflns_theta_max 27.509
_diffrn_reflns_theta_min 2.721
_exptl_absorpt_coefficient_mu 0.090
_exptl_absorpt_correction_T_max 1.0000
_exptl_absorpt_correction_T_min 0.8683
_exptl_absorpt_correction_type multi-scan
_exptl_absorpt_process_details 'CrystalClear (Rigaku Inc., 2008)'
_exptl_crystal_colour colorless
_exptl_crystal_density_diffrn 1.366
_exptl_crystal_description block
_exptl_crystal_F_000 632
_exptl_crystal_size_max 0.26
_exptl_crystal_size_mid 0.25
_exptl_crystal_size_min 0.23
_refine_diff_density_max 0.191
_refine_diff_density_min -0.279
_refine_diff_density_rms 0.062
_refine_ls_extinction_method none
_refine_ls_goodness_of_fit_ref 1.143
_refine_ls_hydrogen_treatment constr
_refine_ls_matrix_type full
_refine_ls_number_parameters 209
_refine_ls_number_reflns 3338
_refine_ls_number_restraints 0
_refine_ls_restrained_S_all 1.143
_refine_ls_R_factor_all 0.0602
_refine_ls_R_factor_gt 0.0553
_refine_ls_shift/su_max 0.001
_refine_ls_shift/su_mean 0.000
_refine_ls_structure_factor_coef Fsqd
_refine_ls_weighting_details 'w=1/[\s^2^(Fo^2^)+(0.0500P)^2^+0.6240P] where P=(Fo^2^+2Fc^2^)/3'
_refine_ls_weighting_scheme calc
_refine_ls_wR_factor_gt 0.1266
_refine_ls_wR_factor_ref 0.1302
_reflns_Friedel_coverage 0.000
_reflns_number_gt 3105
_reflns_number_total 3338
_reflns_threshold_expression 'I > 2\s(I)'
_cod_data_source_file c8gc00079d5.cif
_cod_data_source_block bww17302
_cod_depositor_comments 'Adding full bibliography for 7230499--7230500.cif.'
_cod_database_code 7230500
_shelx_shelxl_version_number 2014/7
_shelx_space_group_comment
;
The symmetry employed for this shelxl refinement is uniquely defined
by the following loop, which should always be used as a source of
symmetry information in preference to the above space-group names.
They are only intended as comments.
;
_shelx_estimated_absorpt_t_max 0.980
_shelx_estimated_absorpt_t_min 0.977
_olex2_refinement_description
;
1. Fixed Uiso
 At 1.2 times of:
  All C(H) groups
 At 1.5 times of:
  All C(H,H,H) groups
2.a Aromatic/amide H refined with riding coordinates:
 C2(H2), C3(H3), C4(H4), C5(H5), C10(H10), C11(H11), C12(H12), C13(H13),
 C14(H14), C16(H16), C17(H17)
2.b Idealised Me refined as rotating group:
 C19(H19A,H19B,H19C)
;
_olex2_submission_special_instructions 'No special instructions were received'

loop_
_space_group_symop_operation_xyz
'x, y, z'
'-x, y+1/2, -z+1/2'
'-x, -y, -z'
'x, -y-1/2, z-1/2'

loop_
_atom_site_label
_atom_site_type_symbol
_atom_site_fract_x
_atom_site_fract_y
_atom_site_fract_z
_atom_site_U_iso_or_equiv
_atom_site_adp_type
_atom_site_occupancy
_atom_site_site_symmetry_order
_atom_site_calc_flag
_atom_site_refinement_flags_posn
O1 O 0.53917(10) 0.50463(9) 0.69231(8) 0.0228(2) Uani 1 1 d .
O2 O 0.06093(11) 0.53948(11) 0.31804(9) 0.0306(3) Uani 1 1 d .
N1 N 0.23791(12) 0.49858(10) 0.46335(9) 0.0198(3) Uani 1 1 d .
N2 N 0.41069(12) 0.63713(11) 0.53487(9) 0.0205(3) Uani 1 1 d .
C1 C 0.22565(15) 0.68849(13) 0.37859(11) 0.0218(3) Uani 1 1 d .
C2 C 0.16406(17) 0.77085(14) 0.29966(13) 0.0277(3) Uani 1 1 d .
H2 H 0.0793 0.7538 0.2505 0.033 Uiso 1 1 calc R
C3 C 0.22664(17) 0.87609(14) 0.29374(13) 0.0292(4) Uani 1 1 d .
H3 H 0.1853 0.9320 0.2404 0.035 Uiso 1 1 calc R
C4 C 0.35202(17) 0.90090(14) 0.36674(13) 0.0266(3) Uani 1 1 d .
H4 H 0.3957 0.9731 0.3614 0.032 Uiso 1 1 calc R
C5 C 0.41231(16) 0.82186(13) 0.44586(12) 0.0234(3) Uani 1 1 d .
H5 H 0.4964 0.8402 0.4953 0.028 Uiso 1 1 calc R
C6 C 0.34902(15) 0.71388(13) 0.45332(11) 0.0201(3) Uani 1 1 d .
C7 C 0.35562(14) 0.53523(13) 0.53847(11) 0.0189(3) Uani 1 1 d .
C8 C 0.16500(15) 0.57349(13) 0.38130(12) 0.0223(3) Uani 1 1 d .
C9 C 0.18982(15) 0.37834(13) 0.45587(12) 0.0220(3) Uani 1 1 d .
C10 C 0.09476(16) 0.34490(15) 0.50639(13) 0.0285(4) Uani 1 1 d .
H10 H 0.0609 0.4000 0.5474 0.034 Uiso 1 1 calc R
C11 C 0.04923(17) 0.22935(16) 0.49634(15) 0.0344(4) Uani 1 1 d .
H11 H -0.0147 0.2046 0.5320 0.041 Uiso 1 1 calc R
C12 C 0.09681(17) 0.15036(15) 0.43460(15) 0.0345(4) Uani 1 1 d .
H12 H 0.0649 0.0717 0.4274 0.041 Uiso 1 1 calc R
C13 C 0.19054(17) 0.18567(15) 0.38342(14) 0.0322(4) Uani 1 1 d .
H13 H 0.2223 0.1313 0.3405 0.039 Uiso 1 1 calc R
C14 C 0.23874(16) 0.30044(14) 0.39430(12) 0.0257(3) Uani 1 1 d .
H14 H 0.3042 0.3248 0.3600 0.031 Uiso 1 1 calc R
C15 C 0.42141(14) 0.45777(13) 0.62766(11) 0.0197(3) Uani 1 1 d .
C16 C 0.39936(16) 0.35126(13) 0.66750(12) 0.0240(3) Uani 1 1 d .
H16 H 0.3258 0.3001 0.6382 0.029 Uiso 1 1 calc R
C17 C 0.50708(17) 0.33104(14) 0.76110(12) 0.0256(3) Uani 1 1 d .
H17 H 0.5189 0.2642 0.8066 0.031 Uiso 1 1 calc R
C18 C 0.58946(15) 0.42531(14) 0.77286(11) 0.0236(3) Uani 1 1 d .
C19 C 0.71602(17) 0.46038(17) 0.85308(13) 0.0334(4) Uani 1 1 d .
H19A H 0.7848 0.4780 0.8166 0.050 Uiso 1 1 calc GR
H19B H 0.7472 0.3960 0.9040 0.050 Uiso 1 1 calc GR
H19C H 0.6997 0.5303 0.8916 0.050 Uiso 1 1 calc GR

loop_
_atom_site_aniso_label
_atom_site_aniso_U_11
_atom_site_aniso_U_22
_atom_site_aniso_U_33
_atom_site_aniso_U_23
_atom_site_aniso_U_13
_atom_site_aniso_U_12
O1 0.0228(5) 0.0244(6) 0.0185(5) 0.0027(4) 0.0014(4) -0.0018(4)
O2 0.0261(6) 0.0305(6) 0.0286(6) 0.0027(5) -0.0034(5) -0.0041(5)
N1 0.0199(6) 0.0179(6) 0.0204(6) -0.0007(5) 0.0035(5) -0.0001(5)
N2 0.0231(6) 0.0185(6) 0.0184(6) -0.0008(4) 0.0034(5) -0.0006(5)
C1 0.0230(7) 0.0207(7) 0.0213(7) 0.0000(5) 0.0056(6) 0.0018(6)
C2 0.0274(8) 0.0260(8) 0.0259(7) 0.0030(6) 0.0011(6) 0.0019(6)
C3 0.0334(8) 0.0236(8) 0.0279(8) 0.0056(6) 0.0043(7) 0.0052(7)
C4 0.0324(8) 0.0191(7) 0.0297(8) 0.0014(6) 0.0110(6) 0.0001(6)
C5 0.0256(7) 0.0207(7) 0.0236(7) -0.0024(6) 0.0067(6) -0.0007(6)
C6 0.0245(7) 0.0184(7) 0.0180(6) -0.0006(5) 0.0068(5) 0.0019(6)
C7 0.0196(6) 0.0196(7) 0.0172(6) -0.0011(5) 0.0048(5) 0.0008(5)
C8 0.0206(7) 0.0236(8) 0.0221(7) 0.0000(5) 0.0049(5) 0.0011(6)
C9 0.0202(7) 0.0198(7) 0.0231(7) 0.0012(5) 0.0015(5) -0.0017(6)
C10 0.0251(8) 0.0284(8) 0.0318(8) 0.0013(6) 0.0075(6) -0.0008(6)
C11 0.0283(8) 0.0323(9) 0.0415(9) 0.0075(7) 0.0080(7) -0.0072(7)
C12 0.0309(8) 0.0211(8) 0.0429(10) 0.0041(7) -0.0042(7) -0.0057(7)
C13 0.0316(8) 0.0210(8) 0.0386(9) -0.0018(7) 0.0012(7) 0.0032(7)
C14 0.0240(7) 0.0240(8) 0.0271(7) -0.0005(6) 0.0037(6) 0.0013(6)
C15 0.0199(7) 0.0206(7) 0.0177(6) -0.0014(5) 0.0037(5) 0.0002(6)
C16 0.0287(8) 0.0216(7) 0.0205(7) 0.0012(5) 0.0048(6) 0.0002(6)
C17 0.0318(8) 0.0240(8) 0.0204(7) 0.0024(6) 0.0062(6) 0.0046(6)
C18 0.0246(7) 0.0270(8) 0.0183(7) 0.0028(5) 0.0047(6) 0.0047(6)
C19 0.0293(8) 0.0439(10) 0.0231(8) 0.0037(7) 0.0012(6) -0.0005(8)

loop_
_atom_type_symbol
_atom_type_description
_atom_type_scat_dispersion_real
_atom_type_scat_dispersion_imag
_atom_type_scat_source
C C 0.0033 0.0016 'International Tables Vol C Tables 4.2.6.8 and 6.1.1.4'
H H 0.0000 0.0000 'International Tables Vol C Tables 4.2.6.8 and 6.1.1.4'
N N 0.0061 0.0033 'International Tables Vol C Tables 4.2.6.8 and 6.1.1.4'
O O 0.0106 0.0060 'International Tables Vol C Tables 4.2.6.8 and 6.1.1.4'

loop_
_geom_angle_atom_site_label_1
_geom_angle_atom_site_label_2
_geom_angle_atom_site_label_3
_geom_angle
C18 O1 C15 107.07(12)
C7 N1 C8 121.84(12)
C7 N1 C9 123.05(12)
C8 N1 C9 114.75(12)
C7 N2 C6 118.51(12)
C2 C1 C8 120.42(14)
C6 C1 C2 120.59(14)
C6 C1 C8 118.95(13)
C1 C2 H2 120.1
C3 C2 C1 119.82(15)
C3 C2 H2 120.1
C2 C3 H3 120.1
C2 C3 C4 119.88(14)
C4 C3 H3 120.1
C3 C4 H4 119.6
C5 C4 C3 120.89(15)
C5 C4 H4 119.6
C4 C5 H5 120.1
C4 C5 C6 119.88(14)
C6 C5 H5 120.1
N2 C6 C1 122.48(13)
N2 C6 C5 118.61(13)
C1 C6 C5 118.91(13)
N1 C7 C15 119.77(13)
N2 C7 N1 123.23(13)
N2 C7 C15 116.99(13)
O2 C8 N1 120.24(14)
O2 C8 C1 125.01(14)
N1 C8 C1 114.73(12)
C10 C9 N1 120.35(14)
C10 C9 C14 121.58(15)
C14 C9 N1 118.04(14)
C9 C10 H10 120.5
C9 C10 C11 118.94(16)
C11 C10 H10 120.5
C10 C11 H11 119.9
C12 C11 C10 120.18(17)
C12 C11 H11 119.9
C11 C12 H12 119.9
C13 C12 C11 120.12(16)
C13 C12 H12 119.9
C12 C13 H13 119.8
C12 C13 C14 120.32(17)
C14 C13 H13 119.8
C9 C14 C13 118.84(16)
C9 C14 H14 120.6
C13 C14 H14 120.6
O1 C15 C7 112.73(12)
C16 C15 O1 109.00(12)
C16 C15 C7 138.27(14)
C15 C16 H16 126.4
C15 C16 C17 107.14(14)
C17 C16 H16 126.4
C16 C17 H17 126.6
C18 C17 C16 106.74(14)
C18 C17 H17 126.6
O1 C18 C19 115.63(14)
C17 C18 O1 110.05(13)
C17 C18 C19 134.30(15)
C18 C19 H19A 109.5
C18 C19 H19B 109.5
C18 C19 H19C 109.5
H19A C19 H19B 109.5
H19A C19 H19C 109.5
H19B C19 H19C 109.5

loop_
_geom_bond_atom_site_label_1
_geom_bond_atom_site_label_2
_geom_bond_distance
O1 C15 1.3803(17)
O1 C18 1.3701(17)
O2 C8 1.2217(18)
N1 C7 1.3958(18)
N1 C8 1.4087(18)
N1 C9 1.4499(19)
N2 C6 1.3841(18)
N2 C7 1.2986(19)
C1 C2 1.404(2)
C1 C6 1.402(2)
C1 C8 1.456(2)
C2 H2 0.9500
C2 C3 1.374(2)
C3 H3 0.9500
C3 C4 1.406(2)
C4 H4 0.9500
C4 C5 1.377(2)
C5 H5 0.9500
C5 C6 1.408(2)
C7 C15 1.464(2)
C9 C10 1.380(2)
C9 C14 1.381(2)
C10 H10 0.9500
C10 C11 1.391(2)
C11 H11 0.9500
C11 C12 1.383(3)
C12 H12 0.9500
C12 C13 1.380(3)
C13 H13 0.9500
C13 C14 1.391(2)
C14 H14 0.9500
C15 C16 1.362(2)
C16 H16 0.9500
C16 C17 1.421(2)
C17 H17 0.9500
C17 C18 1.352(2)
C18 C19 1.484(2)
C19 H19A 0.9800
C19 H19B 0.9800
C19 H19C 0.9800

loop_
_geom_torsion_atom_site_label_1
_geom_torsion_atom_site_label_2
_geom_torsion_atom_site_label_3
_geom_torsion_atom_site_label_4
_geom_torsion
O1 C15 C16 C17 0.37(17)
N1 C7 C15 O1 177.60(12)
N1 C7 C15 C16 -3.6(3)
N1 C9 C10 C11 179.05(14)
N1 C9 C14 C13 -177.98(13)
N2 C7 C15 O1 -3.40(19)
N2 C7 C15 C16 175.44(17)
C1 C2 C3 C4 0.0(3)
C2 C1 C6 N2 177.49(14)
C2 C1 C6 C5 -2.0(2)
C2 C1 C8 O2 0.5(2)
C2 C1 C8 N1 179.05(13)
C2 C3 C4 C5 -1.2(3)
C3 C4 C5 C6 0.9(2)
C4 C5 C6 N2 -178.78(13)
C4 C5 C6 C1 0.7(2)
C6 N2 C7 N1 0.8(2)
C6 N2 C7 C15 -178.21(12)
C6 C1 C2 C3 1.7(2)
C6 C1 C8 O2 -176.98(15)
C6 C1 C8 N1 1.5(2)
C7 N1 C8 O2 -178.59(14)
C7 N1 C8 C1 2.8(2)
C7 N1 C9 C10 95.84(17)
C7 N1 C9 C14 -86.19(17)
C7 N2 C6 C1 3.9(2)
C7 N2 C6 C5 -176.64(13)
C7 C15 C16 C17 -178.50(17)
C8 N1 C7 N2 -4.2(2)
C8 N1 C7 C15 174.72(13)
C8 N1 C9 C10 -90.91(17)
C8 N1 C9 C14 87.06(16)
C8 C1 C2 C3 -175.82(15)
C8 C1 C6 N2 -5.0(2)
C8 C1 C6 C5 175.52(13)
C9 N1 C7 N2 168.57(14)
C9 N1 C7 C15 -12.5(2)
C9 N1 C8 O2 8.1(2)
C9 N1 C8 C1 -170.51(13)
C9 C10 C11 C12 -1.4(2)
C10 C9 C14 C13 0.0(2)
C10 C11 C12 C13 0.5(3)
C11 C12 C13 C14 0.6(3)
C12 C13 C14 C9 -0.9(2)
C14 C9 C10 C11 1.1(2)
C15 O1 C18 C17 -0.30(17)
C15 O1 C18 C19 -178.94(13)
C15 C16 C17 C18 -0.55(18)
C16 C17 C18 O1 0.52(18)
C16 C17 C18 C19 178.81(17)
C18 O1 C15 C7 179.12(12)
C18 O1 C15 C16 -0.06(16)
